data_7036023
loop_
_publ_author_name
'Tacke, Reinhold'
'Kobelt, Claudia'
'Baus, Johannes A.'
'Bertermann, R\"udiger'
'Burschka, Christian'

_publ_section_title
;
 Synthesis, structure and reactivity of a donor-stabilised silylene with a
 bulky bidentate benzamidinato ligand.
;
_journal_issue 33
_journal_name_full 'Dalton transactions (Cambridge, England : 2003)'
_journal_page_first 14959
_journal_page_last 14974
_journal_paper_doi 10.1039/c5dt01581b
_journal_volume 44
_journal_year 2015
_chemical_formula_moiety 'C36 H54 N4 Si2'
_chemical_formula_sum 'C36 H54 N4 Si2'
_chemical_formula_weight 599.01
_chemical_name_systematic
;
 ?
;
_space_group_crystal_system monoclinic
_space_group_IT_number 14
_space_group_name_Hall '-P 2yn'
_space_group_name_H-M_alt 'P 1 21/n 1'
_symmetry_space_group_name_Hall '-P 2yn'
_symmetry_space_group_name_H-M 'P 1 21/n 1'
_atom_sites_solution_hydrogens geom
_audit_creation_method SHELXL-2013
_audit_update_record
;
2015-04-23 deposited with the CCDC.
2015-06-05 downloaded from the CCDC.
;
_cell_angle_alpha 90
_cell_angle_beta 91.253(10)
_cell_angle_gamma 90
_cell_formula_units_Z 8
_cell_length_a 17.885(10)
_cell_length_b 10.954(7)
_cell_length_c 36.93(2)
_cell_measurement_reflns_used 9880
_cell_measurement_temperature 100(2)
_cell_measurement_theta_max 25.40
_cell_measurement_theta_min 2.21
_cell_volume 7233(7)
_computing_cell_refinement 'Bruker SAINT'
_computing_data_collection 'Bruker APEX2'
_computing_data_reduction 'Bruker SAINT'
_computing_molecular_graphics 'ORTEP & POV-Ray'
_computing_publication_material 'Bruker SHELXTL'
_computing_structure_refinement 'SHELXL-2013 (Sheldrick, 2013)'
_computing_structure_solution 'SHELXS-2013 (Sheldrick, 2013)'
_diffrn_ambient_temperature 100(2)
_diffrn_measured_fraction_theta_full 0.992
_diffrn_measured_fraction_theta_max 0.992
_diffrn_measurement_device_type 'Bruker APEX-II CCD'
_diffrn_measurement_method '\f and \w scans'
_diffrn_radiation_monochromator graphite
_diffrn_radiation_source 'rotating anode'
_diffrn_radiation_type MoK\a
_diffrn_radiation_wavelength 0.71073
_diffrn_reflns_av_R_equivalents 0.0684
_diffrn_reflns_av_unetI/netI 0.0663
_diffrn_reflns_laue_measured_fraction_full 0.992
_diffrn_reflns_laue_measured_fraction_max 0.992
_diffrn_reflns_limit_h_max 22
_diffrn_reflns_limit_h_min -21
_diffrn_reflns_limit_k_max 13
_diffrn_reflns_limit_k_min -13
_diffrn_reflns_limit_l_max 45
_diffrn_reflns_limit_l_min -44
_diffrn_reflns_number 83339
_diffrn_reflns_point_group_measured_fraction_full 0.992
_diffrn_reflns_point_group_measured_fraction_max 0.992
_diffrn_reflns_theta_full 26.000
_diffrn_reflns_theta_max 26.022
_diffrn_reflns_theta_min 1.276
_exptl_absorpt_coefficient_mu 0.127
_exptl_absorpt_correction_T_max 0.7454
_exptl_absorpt_correction_T_min 0.6523
_exptl_absorpt_correction_type multi-scan
_exptl_absorpt_process_details 'Sadabs 2008/1 (Bruker 2008)'
_exptl_crystal_colour colourless
_exptl_crystal_density_diffrn 1.100
_exptl_crystal_description block
_exptl_crystal_F_000 2608
_exptl_crystal_size_max 0.560
_exptl_crystal_size_mid 0.357
_exptl_crystal_size_min 0.314
_refine_diff_density_max 0.516
_refine_diff_density_min -0.343
_refine_diff_density_rms 0.063
_refine_ls_extinction_coef 0.00075(12)
_refine_ls_extinction_expression Fc^*^=kFc[1+0.001xFc^2^\l^3^/sin(2\q)]^-1/4^
_refine_ls_extinction_method SHELXL
_refine_ls_goodness_of_fit_ref 1.071
_refine_ls_hydrogen_treatment constr
_refine_ls_matrix_type full
_refine_ls_number_parameters 784
_refine_ls_number_reflns 14140
_refine_ls_number_restraints 0
_refine_ls_restrained_S_all 1.071
_refine_ls_R_factor_all 0.1002
_refine_ls_R_factor_gt 0.0558
_refine_ls_shift/su_max 0.001
_refine_ls_shift/su_mean 0.000
_refine_ls_structure_factor_coef Fsqd
_refine_ls_weighting_details 'w=1/[\s^2^(Fo^2^)+(0.0469P)^2^+6.1688P] where P=(Fo^2^+2Fc^2^)/3'
_refine_ls_weighting_scheme calc
_refine_ls_wR_factor_gt 0.1238
_refine_ls_wR_factor_ref 0.1404
_reflns_Friedel_coverage 0.000
_reflns_number_gt 9325
_reflns_number_total 14140
_reflns_threshold_expression 'I > 2\s(I)'
_cod_data_source_file c5dt01581b1.cif
_cod_data_source_block KOB43C
_cod_depositor_comments 'Adding full bibliography for 7036018--7036028.cif.'
_cod_original_cell_volume 7234(8)
_cod_database_code 7036023
_shelx_space_group_comment
;
The symmetry employed for this shelxl refinement is uniquely defined
by the following loop, which should always be used as a source of
symmetry information in preference to the above space-group names.
They are only intended as comments.
;
_shelx_estimated_absorpt_t_min 0.932
_shelx_estimated_absorpt_t_max 0.961
_shelxl_version_number 2013-4

loop_
_space_group_symop_operation_xyz
'x, y, z'
'-x+1/2, y+1/2, -z+1/2'
'-x, -y, -z'
'x-1/2, -y-1/2, z-1/2'

loop_
_atom_site_label
_atom_site_type_symbol
_atom_site_fract_x
_atom_site_fract_y
_atom_site_fract_z
_atom_site_U_iso_or_equiv
_atom_site_adp_type
_atom_site_occupancy
_atom_site_site_symmetry_order
_atom_site_calc_flag
_atom_site_refinement_flags_posn
_atom_site_refinement_flags_adp
Si1 Si 0.87986(4) 0.14003(7) 0.13713(2) 0.01451(17) Uani 1 1 d . .
Si2 Si 0.95030(4) -0.10332(7) 0.16581(2) 0.01973(18) Uani 1 1 d . .
N1 N 0.83598(11) 0.18328(19) 0.09297(5) 0.0133(5) Uani 1 1 d . .
N2 N 0.77747(11) 0.15780(19) 0.14238(5) 0.0131(5) Uani 1 1 d . .
N3 N 0.92375(12) 0.2625(2) 0.15538(5) 0.0197(5) Uani 1 1 d . .
N4 N 0.91762(11) 0.0087(2) 0.13935(5) 0.0192(5) Uani 1 1 d . .
C1 C 0.76767(13) 0.1844(2) 0.10710(6) 0.0133(5) Uani 1 1 d . .
C2 C 0.69641(13) 0.2155(2) 0.08857(6) 0.0145(5) Uani 1 1 d . .
C3 C 0.68165(13) 0.1823(2) 0.05256(6) 0.0164(6) Uani 1 1 d . .
H3 H 0.7183 0.1397 0.0393 0.020 Uiso 1 1 calc R U
C4 C 0.61347(14) 0.2117(2) 0.03630(7) 0.0195(6) Uani 1 1 d . .
H4 H 0.6032 0.1880 0.0119 0.023 Uiso 1 1 calc R U
C5 C 0.56027(14) 0.2752(3) 0.05522(7) 0.0231(6) Uani 1 1 d . .
H5 H 0.5138 0.2955 0.0438 0.028 Uiso 1 1 calc R U
C6 C 0.57461(15) 0.3094(3) 0.09091(7) 0.0241(6) Uani 1 1 d . .
H6 H 0.5383 0.3539 0.1039 0.029 Uiso 1 1 calc R U
C7 C 0.64202(14) 0.2786(2) 0.10749(7) 0.0191(6) Uani 1 1 d . .
H7 H 0.6514 0.3006 0.1321 0.023 Uiso 1 1 calc R U
C8 C 0.85448(13) 0.1960(2) 0.05528(6) 0.0141(5) Uani 1 1 d . .
C9 C 0.86856(13) 0.0885(2) 0.03591(6) 0.0149(6) Uani 1 1 d . .
C10 C 0.88474(13) 0.1000(3) -0.00072(7) 0.0192(6) Uani 1 1 d . .
H10 H 0.8941 0.0288 -0.0146 0.023 Uiso 1 1 calc R U
C11 C 0.88742(14) 0.2136(3) -0.01723(7) 0.0235(6) Uani 1 1 d . .
H11 H 0.8982 0.2197 -0.0422 0.028 Uiso 1 1 calc R U
C12 C 0.87449(14) 0.3175(3) 0.00264(7) 0.0215(6) Uani 1 1 d . .
H12 H 0.8770 0.3949 -0.0089 0.026 Uiso 1 1 calc R U
C13 C 0.85770(13) 0.3119(2) 0.03934(7) 0.0167(6) Uani 1 1 d . .
C14 C 0.86618(13) -0.0384(2) 0.05257(6) 0.0159(6) Uani 1 1 d . .
H14 H 0.8564 -0.0293 0.0790 0.019 Uiso 1 1 calc R U
C15 C 0.80322(14) -0.1161(3) 0.03572(7) 0.0224(6) Uani 1 1 d . .
H15A H 0.8112 -0.1251 0.0097 0.034 Uiso 1 1 calc R U
H15B H 0.7550 -0.0760 0.0395 0.034 Uiso 1 1 calc R U
H15C H 0.8032 -0.1968 0.0472 0.034 Uiso 1 1 calc R U
C16 C 0.94148(14) -0.1030(3) 0.04874(7) 0.0224(6) Uani 1 1 d . .
H16A H 0.9527 -0.1114 0.0230 0.034 Uiso 1 1 calc R U
H16B H 0.9391 -0.1840 0.0599 0.034 Uiso 1 1 calc R U
H16C H 0.9808 -0.0548 0.0609 0.034 Uiso 1 1 calc R U
C17 C 0.84486(16) 0.4294(2) 0.06005(7) 0.0239(6) Uani 1 1 d . .
H17 H 0.8337 0.4068 0.0856 0.029 Uiso 1 1 calc R U
C18 C 0.77780(17) 0.5013(3) 0.04490(8) 0.0327(7) Uani 1 1 d . .
H18A H 0.7875 0.5261 0.0199 0.049 Uiso 1 1 calc R U
H18B H 0.7700 0.5740 0.0598 0.049 Uiso 1 1 calc R U
H18C H 0.7330 0.4498 0.0452 0.049 Uiso 1 1 calc R U
C19 C 0.91565(18) 0.5078(3) 0.06088(8) 0.0375(8) Uani 1 1 d . .
H19A H 0.9287 0.5298 0.0361 0.056 Uiso 1 1 calc R U
H19B H 0.9569 0.4616 0.0722 0.056 Uiso 1 1 calc R U
H19C H 0.9067 0.5822 0.0749 0.056 Uiso 1 1 calc R U
C20 C 0.72148(13) 0.1097(2) 0.16602(6) 0.0148(5) Uani 1 1 d . .
C21 C 0.71582(14) 0.1607(2) 0.20080(6) 0.0186(6) Uani 1 1 d . .
C22 C 0.66040(15) 0.1163(3) 0.22321(7) 0.0236(6) Uani 1 1 d . .
H22 H 0.6548 0.1510 0.2466 0.028 Uiso 1 1 calc R U
C23 C 0.61346(15) 0.0230(3) 0.21219(7) 0.0232(6) Uani 1 1 d . .
H23 H 0.5750 -0.0045 0.2275 0.028 Uiso 1 1 calc R U
C24 C 0.62273(14) -0.0302(3) 0.17862(7) 0.0207(6) Uani 1 1 d . .
H24 H 0.5913 -0.0963 0.1715 0.025 Uiso 1 1 calc R U
C25 C 0.67675(13) 0.0103(2) 0.15495(6) 0.0156(6) Uani 1 1 d . .
C26 C 0.76802(15) 0.2616(3) 0.21393(7) 0.0232(6) Uani 1 1 d . .
H26 H 0.8123 0.2620 0.1979 0.028 Uiso 1 1 calc R U
C27 C 0.72967(17) 0.3865(3) 0.21035(8) 0.0326(7) Uani 1 1 d . .
H27A H 0.7156 0.4011 0.1849 0.049 Uiso 1 1 calc R U
H27B H 0.7642 0.4505 0.2187 0.049 Uiso 1 1 calc R U
H27C H 0.6848 0.3876 0.2251 0.049 Uiso 1 1 calc R U
C28 C 0.79659(18) 0.2398(3) 0.25259(7) 0.0355(8) Uani 1 1 d . .
H28A H 0.8178 0.1575 0.2545 0.053 Uiso 1 1 calc R U
H28B H 0.7551 0.2478 0.2693 0.053 Uiso 1 1 calc R U
H28C H 0.8353 0.3001 0.2588 0.053 Uiso 1 1 calc R U
C29 C 0.68833(14) -0.0616(2) 0.12033(7) 0.0180(6) Uani 1 1 d . .
H29 H 0.7236 -0.0141 0.1051 0.022 Uiso 1 1 calc R U
C30 C 0.61568(15) -0.0784(3) 0.09827(7) 0.0285(7) Uani 1 1 d . .
H30A H 0.5919 0.0012 0.0943 0.043 Uiso 1 1 calc R U
H30B H 0.5818 -0.1317 0.1115 0.043 Uiso 1 1 calc R U
H30C H 0.6268 -0.1155 0.0748 0.043 Uiso 1 1 calc R U
C31 C 0.72566(15) -0.1840(3) 0.12951(8) 0.0271(7) Uani 1 1 d . .
H31A H 0.7362 -0.2279 0.1071 0.041 Uiso 1 1 calc R U
H31B H 0.6921 -0.2330 0.1443 0.041 Uiso 1 1 calc R U
H31C H 0.7725 -0.1694 0.1431 0.041 Uiso 1 1 calc R U
C32 C 0.89724(16) 0.3883(3) 0.15512(7) 0.0266(7) Uani 1 1 d . .
H32A H 0.9313 0.4391 0.1412 0.040 Uiso 1 1 calc R U
H32B H 0.8955 0.4189 0.1800 0.040 Uiso 1 1 calc R U
H32C H 0.8470 0.3917 0.1440 0.040 Uiso 1 1 calc R U
C33 C 0.99305(15) 0.2500(3) 0.17679(7) 0.0271(7) Uani 1 1 d . .
H33A H 1.0099 0.1650 0.1761 0.041 Uiso 1 1 calc R U
H33B H 0.9841 0.2737 0.2019 0.041 Uiso 1 1 calc R U
H33C H 1.0315 0.3030 0.1667 0.041 Uiso 1 1 calc R U
C34 C 0.93723(17) -0.2571(3) 0.14436(9) 0.0376(8) Uani 1 1 d . .
H34A H 0.8840 -0.2705 0.1389 0.056 Uiso 1 1 calc R U
H34B H 0.9555 -0.3205 0.1611 0.056 Uiso 1 1 calc R U
H34C H 0.9653 -0.2608 0.1219 0.056 Uiso 1 1 calc R U
C35 C 0.90214(19) -0.1079(3) 0.21020(8) 0.0447(9) Uani 1 1 d . .
H35A H 0.8485 -0.1212 0.2060 0.067 Uiso 1 1 calc R U
H35B H 0.9099 -0.0302 0.2229 0.067 Uiso 1 1 calc R U
H35C H 0.9228 -0.1746 0.2250 0.067 Uiso 1 1 calc R U
C36 C 1.05266(16) -0.0906(3) 0.17585(9) 0.0406(8) Uani 1 1 d . .
H36A H 1.0798 -0.0879 0.1531 0.061 Uiso 1 1 calc R U
H36B H 1.0693 -0.1615 0.1901 0.061 Uiso 1 1 calc R U
H36C H 1.0627 -0.0158 0.1897 0.061 Uiso 1 1 calc R U
Si3 Si 0.62392(4) 0.63055(7) -0.14840(2) 0.01487(17) Uani 1 1 d . .
Si4 Si 0.53773(4) 0.39014(7) -0.17161(2) 0.02190(19) Uani 1 1 d . .
N5 N 0.66476(11) 0.67197(19) -0.10288(5) 0.0135(5) Uani 1 1 d . .
N6 N 0.72495(11) 0.66203(19) -0.15235(5) 0.0141(5) Uani 1 1 d . .
N7 N 0.57327(12) 0.7504(2) -0.16444(6) 0.0204(5) Uani 1 1 d . .
N8 N 0.59568(12) 0.4941(2) -0.15394(6) 0.0213(5) Uani 1 1 d . .
C37 C 0.73282(13) 0.6840(2) -0.11655(6) 0.0130(5) Uani 1 1 d . .
C38 C 0.80213(13) 0.7185(2) -0.09721(6) 0.0147(6) Uani 1 1 d . .
C39 C 0.81804(14) 0.6784(2) -0.06202(6) 0.0175(6) Uani 1 1 d . .
H39 H 0.7835 0.6272 -0.0500 0.021 Uiso 1 1 calc R U
C40 C 0.88384(14) 0.7129(3) -0.04456(7) 0.0205(6) Uani 1 1 d . .
H40 H 0.8948 0.6841 -0.0208 0.025 Uiso 1 1 calc R U
C41 C 0.93406(14) 0.7893(3) -0.06161(7) 0.0223(6) Uani 1 1 d . .
H41 H 0.9791 0.8131 -0.0495 0.027 Uiso 1 1 calc R U
C42 C 0.91815(14) 0.8306(3) -0.09630(7) 0.0244(7) Uani 1 1 d . .
H42 H 0.9521 0.8838 -0.1079 0.029 Uiso 1 1 calc R U
C43 C 0.85310(14) 0.7950(2) -0.11424(7) 0.0192(6) Uani 1 1 d . .
H43 H 0.8430 0.8226 -0.1382 0.023 Uiso 1 1 calc R U
C44 C 0.64524(13) 0.6866(2) -0.06533(6) 0.0137(5) Uani 1 1 d . .
C45 C 0.62855(13) 0.5796(2) -0.04594(6) 0.0153(6) Uani 1 1 d . .
C46 C 0.61305(13) 0.5933(2) -0.00904(6) 0.0177(6) Uani 1 1 d . .
H46 H 0.6017 0.5230 0.0049 0.021 Uiso 1 1 calc R U
C47 C 0.61396(14) 0.7059(3) 0.00750(7) 0.0205(6) Uani 1 1 d . .
H47 H 0.6044 0.7124 0.0326 0.025 Uiso 1 1 calc R U
C48 C 0.62872(14) 0.8095(3) -0.01236(7) 0.0210(6) Uani 1 1 d . .
H48 H 0.6280 0.8870 -0.0008 0.025 Uiso 1 1 calc R U
C49 C 0.64477(13) 0.8024(2) -0.04937(7) 0.0176(6) Uani 1 1 d . .
C50 C 0.62744(14) 0.4537(2) -0.06260(7) 0.0179(6) Uani 1 1 d . .
H50 H 0.6339 0.4630 -0.0893 0.021 Uiso 1 1 calc R U
C51 C 0.69178(15) 0.3751(3) -0.04780(7) 0.0249(7) Uani 1 1 d . .
H51A H 0.6894 0.2941 -0.0590 0.037 Uiso 1 1 calc R U
H51B H 0.6877 0.3669 -0.0215 0.037 Uiso 1 1 calc R U
H51C H 0.7395 0.4138 -0.0534 0.037 Uiso 1 1 calc R U
C52 C 0.55268(15) 0.3893(3) -0.05668(7) 0.0247(6) Uani 1 1 d . .
H52A H 0.5118 0.4402 -0.0663 0.037 Uiso 1 1 calc R U
H52B H 0.5460 0.3759 -0.0307 0.037 Uiso 1 1 calc R U
H52C H 0.5524 0.3105 -0.0693 0.037 Uiso 1 1 calc R U
C53 C 0.65796(14) 0.9198(2) -0.07002(7) 0.0202(6) Uani 1 1 d . .
H53 H 0.6699 0.8970 -0.0955 0.024 Uiso 1 1 calc R U
C54 C 0.72401(16) 0.9935(3) -0.05482(7) 0.0276(7) Uani 1 1 d . .
H54A H 0.7688 0.9420 -0.0539 0.041 Uiso 1 1 calc R U
H54B H 0.7128 1.0218 -0.0304 0.041 Uiso 1 1 calc R U
H54C H 0.7328 1.0641 -0.0705 0.041 Uiso 1 1 calc R U
C55 C 0.58719(17) 0.9973(3) -0.07151(8) 0.0343(8) Uani 1 1 d . .
H55A H 0.5956 1.0697 -0.0865 0.051 Uiso 1 1 calc R U
H55B H 0.5745 1.0227 -0.0470 0.051 Uiso 1 1 calc R U
H55C H 0.5459 0.9494 -0.0821 0.051 Uiso 1 1 calc R U
C56 C 0.78391(13) 0.6189(2) -0.17531(6) 0.0141(5) Uani 1 1 d . .
C57 C 0.79389(14) 0.6793(2) -0.20844(6) 0.0178(6) Uani 1 1 d . .
C58 C 0.85062(14) 0.6379(3) -0.23076(7) 0.0207(6) Uani 1 1 d . .
H58 H 0.8589 0.6780 -0.2531 0.025 Uiso 1 1 calc R U
C59 C 0.89473(14) 0.5398(3) -0.22085(7) 0.0215(6) Uani 1 1 d . .
H59 H 0.9338 0.5142 -0.2361 0.026 Uiso 1 1 calc R U
C60 C 0.88240(14) 0.4784(3) -0.18881(7) 0.0190(6) Uani 1 1 d . .
H60 H 0.9125 0.4098 -0.1825 0.023 Uiso 1 1 calc R U
C61 C 0.82597(13) 0.5161(2) -0.16543(6) 0.0166(6) Uani 1 1 d . .
C62 C 0.74217(14) 0.7809(2) -0.22080(7) 0.0197(6) Uani 1 1 d . .
H62 H 0.7197 0.8168 -0.1987 0.024 Uiso 1 1 calc R U
C63 C 0.78004(17) 0.8845(3) -0.24103(9) 0.0374(8) Uani 1 1 d . .
H63A H 0.7979 0.8541 -0.2642 0.056 Uiso 1 1 calc R U
H63B H 0.8224 0.9152 -0.2265 0.056 Uiso 1 1 calc R U
H63C H 0.7441 0.9506 -0.2454 0.056 Uiso 1 1 calc R U
C64 C 0.67773(16) 0.7273(3) -0.24413(8) 0.0337(7) Uani 1 1 d . .
H64A H 0.6395 0.7901 -0.2484 0.051 Uiso 1 1 calc R U
H64B H 0.6556 0.6580 -0.2315 0.051 Uiso 1 1 calc R U
H64C H 0.6971 0.6996 -0.2674 0.051 Uiso 1 1 calc R U
C65 C 0.81247(14) 0.4397(2) -0.13192(7) 0.0207(6) Uani 1 1 d . .
H65 H 0.7745 0.4832 -0.1172 0.025 Uiso 1 1 calc R U
C66 C 0.88337(16) 0.4262(3) -0.10837(7) 0.0343(8) Uani 1 1 d . .
H66A H 0.9193 0.3741 -0.1208 0.051 Uiso 1 1 calc R U
H66B H 0.8707 0.3889 -0.0852 0.051 Uiso 1 1 calc R U
H66C H 0.9056 0.5068 -0.1041 0.051 Uiso 1 1 calc R U
C67 C 0.77978(17) 0.3160(3) -0.14257(8) 0.0336(8) Uani 1 1 d . .
H67A H 0.7322 0.3279 -0.1557 0.050 Uiso 1 1 calc R U
H67B H 0.7713 0.2676 -0.1207 0.050 Uiso 1 1 calc R U
H67C H 0.8148 0.2728 -0.1581 0.050 Uiso 1 1 calc R U
C68 C 0.59433(16) 0.8780(3) -0.16386(7) 0.0254(7) Uani 1 1 d . .
H68A H 0.5961 0.9089 -0.1887 0.038 Uiso 1 1 calc R U
H68B H 0.6437 0.8868 -0.1521 0.038 Uiso 1 1 calc R U
H68C H 0.5575 0.9246 -0.1503 0.038 Uiso 1 1 calc R U
C69 C 0.50167(15) 0.7324(3) -0.18362(8) 0.0290(7) Uani 1 1 d . .
H69A H 0.5061 0.7584 -0.2089 0.043 Uiso 1 1 calc R U
H69B H 0.4630 0.7809 -0.1720 0.043 Uiso 1 1 calc R U
H69C H 0.4880 0.6458 -0.1829 0.043 Uiso 1 1 calc R U
C70 C 0.57324(17) 0.2320(3) -0.16260(9) 0.0385(8) Uani 1 1 d . .
H70A H 0.5371 0.1724 -0.1722 0.058 Uiso 1 1 calc R U
H70B H 0.5799 0.2200 -0.1364 0.058 Uiso 1 1 calc R U
H70C H 0.6213 0.2209 -0.1744 0.058 Uiso 1 1 calc R U
C71 C 0.52199(18) 0.4033(3) -0.22177(8) 0.0456(9) Uani 1 1 d . .
H71A H 0.5700 0.3973 -0.2339 0.068 Uiso 1 1 calc R U
H71B H 0.4988 0.4823 -0.2274 0.068 Uiso 1 1 calc R U
H71C H 0.4889 0.3374 -0.2302 0.068 Uiso 1 1 calc R U
C72 C 0.44149(16) 0.3983(3) -0.15237(9) 0.0359(8) Uani 1 1 d . .
H72A H 0.4220 0.4815 -0.1551 0.054 Uiso 1 1 calc R U
H72B H 0.4439 0.3766 -0.1266 0.054 Uiso 1 1 calc R U
H72C H 0.4084 0.3412 -0.1654 0.054 Uiso 1 1 calc R U

loop_
_atom_site_aniso_label
_atom_site_aniso_U_11
_atom_site_aniso_U_22
_atom_site_aniso_U_33
_atom_site_aniso_U_23
_atom_site_aniso_U_13
_atom_site_aniso_U_12
Si1 0.0114(4) 0.0168(4) 0.0152(3) -0.0014(3) -0.0024(3) -0.0009(3)
Si2 0.0163(4) 0.0206(4) 0.0221(4) 0.0033(3) -0.0038(3) 0.0011(3)
N1 0.0117(11) 0.0149(12) 0.0134(10) 0.0002(9) -0.0002(8) -0.0006(9)
N2 0.0121(11) 0.0127(12) 0.0143(10) 0.0005(9) -0.0015(8) -0.0001(9)
N3 0.0180(12) 0.0197(13) 0.0213(11) -0.0023(10) -0.0060(9) -0.0046(10)
N4 0.0165(12) 0.0228(13) 0.0183(11) -0.0016(10) -0.0036(9) 0.0036(10)
C1 0.0140(13) 0.0102(13) 0.0157(12) -0.0051(11) 0.0007(10) -0.0027(11)
C2 0.0135(13) 0.0142(14) 0.0157(12) 0.0020(11) -0.0014(10) 0.0003(11)
C3 0.0119(13) 0.0186(15) 0.0189(13) 0.0004(11) 0.0021(10) -0.0006(11)
C4 0.0167(14) 0.0239(16) 0.0178(13) 0.0014(12) -0.0033(11) -0.0024(12)
C5 0.0136(14) 0.0313(17) 0.0242(15) 0.0064(13) -0.0026(11) 0.0018(12)
C6 0.0181(15) 0.0300(17) 0.0244(14) 0.0001(13) 0.0037(11) 0.0076(13)
C7 0.0187(15) 0.0215(15) 0.0171(13) 0.0005(12) 0.0003(11) 0.0022(12)
C8 0.0094(13) 0.0187(15) 0.0141(12) 0.0006(11) -0.0001(10) -0.0009(11)
C9 0.0089(13) 0.0194(15) 0.0164(13) 0.0009(11) -0.0005(10) -0.0004(11)
C10 0.0144(14) 0.0237(16) 0.0197(13) -0.0025(12) 0.0034(10) 0.0013(12)
C11 0.0220(15) 0.0327(18) 0.0159(13) 0.0037(13) 0.0035(11) 0.0010(13)
C12 0.0205(15) 0.0228(16) 0.0213(14) 0.0072(12) -0.0004(11) 0.0005(12)
C13 0.0114(13) 0.0188(15) 0.0198(13) 0.0009(12) -0.0037(10) -0.0004(11)
C14 0.0156(14) 0.0184(15) 0.0138(12) -0.0015(11) 0.0009(10) -0.0006(11)
C15 0.0210(15) 0.0225(16) 0.0240(14) -0.0040(12) 0.0021(11) -0.0048(12)
C16 0.0227(15) 0.0203(16) 0.0242(14) 0.0005(12) 0.0013(11) 0.0041(12)
C17 0.0330(17) 0.0156(15) 0.0229(14) 0.0005(12) -0.0025(12) 0.0002(13)
C18 0.042(2) 0.0218(17) 0.0345(17) 0.0013(14) -0.0004(14) 0.0086(14)
C19 0.047(2) 0.0270(19) 0.0384(18) 0.0000(15) -0.0082(15) -0.0117(16)
C20 0.0119(13) 0.0184(15) 0.0141(12) 0.0012(11) 0.0001(10) 0.0039(11)
C21 0.0199(14) 0.0187(15) 0.0169(13) -0.0001(11) -0.0013(11) 0.0040(12)
C22 0.0256(16) 0.0298(17) 0.0155(13) 0.0033(12) 0.0051(11) 0.0074(13)
C23 0.0200(15) 0.0275(17) 0.0225(14) 0.0094(13) 0.0079(11) 0.0059(13)
C24 0.0154(14) 0.0213(16) 0.0254(14) 0.0051(12) 0.0008(11) 0.0001(12)
C25 0.0118(13) 0.0171(15) 0.0178(13) 0.0026(11) -0.0015(10) 0.0025(11)
C26 0.0277(16) 0.0235(16) 0.0184(14) -0.0046(12) 0.0016(11) -0.0009(13)
C27 0.0423(19) 0.0248(17) 0.0308(16) -0.0050(14) 0.0015(14) -0.0006(15)
C28 0.044(2) 0.034(2) 0.0284(16) -0.0042(14) -0.0106(14) -0.0019(15)
C29 0.0150(14) 0.0181(15) 0.0210(14) -0.0009(11) 0.0015(11) -0.0040(11)
C30 0.0220(16) 0.0367(19) 0.0268(15) -0.0049(14) -0.0025(12) -0.0070(14)
C31 0.0231(16) 0.0205(16) 0.0381(17) -0.0011(14) 0.0072(13) 0.0003(13)
C32 0.0338(17) 0.0210(16) 0.0247(15) -0.0036(13) -0.0048(12) -0.0049(14)
C33 0.0222(16) 0.0335(18) 0.0253(15) -0.0064(13) -0.0068(12) -0.0072(13)
C34 0.0315(18) 0.0248(18) 0.056(2) -0.0038(16) -0.0156(15) 0.0121(15)
C35 0.051(2) 0.051(2) 0.0322(17) 0.0133(17) 0.0080(15) -0.0009(18)
C36 0.0266(18) 0.033(2) 0.062(2) 0.0107(17) -0.0149(15) 0.0060(15)
Si3 0.0116(4) 0.0163(4) 0.0166(3) 0.0017(3) -0.0014(3) -0.0002(3)
Si4 0.0181(4) 0.0217(4) 0.0259(4) -0.0053(3) 0.0004(3) -0.0052(3)
N5 0.0101(11) 0.0158(12) 0.0148(10) 0.0020(9) 0.0004(8) 0.0002(9)
N6 0.0114(11) 0.0178(12) 0.0131(10) -0.0003(9) 0.0001(8) 0.0011(9)
N7 0.0163(12) 0.0202(13) 0.0243(12) 0.0007(10) -0.0044(9) 0.0007(10)
N8 0.0185(12) 0.0215(13) 0.0235(12) 0.0027(10) -0.0056(9) -0.0019(10)
C37 0.0143(13) 0.0078(13) 0.0170(13) 0.0019(10) -0.0003(10) 0.0001(10)
C38 0.0104(13) 0.0160(14) 0.0177(13) -0.0027(11) 0.0018(10) 0.0033(11)
C39 0.0150(14) 0.0195(15) 0.0183(13) 0.0002(12) 0.0029(10) 0.0009(11)
C40 0.0170(15) 0.0273(17) 0.0170(13) -0.0030(12) -0.0028(11) 0.0032(12)
C41 0.0128(14) 0.0300(17) 0.0240(14) -0.0071(13) -0.0019(11) -0.0025(12)
C42 0.0171(15) 0.0312(18) 0.0249(15) -0.0050(13) 0.0048(11) -0.0093(13)
C43 0.0177(14) 0.0228(16) 0.0172(13) -0.0005(12) 0.0039(11) -0.0038(12)
C44 0.0084(12) 0.0186(14) 0.0140(12) -0.0010(11) -0.0018(9) 0.0009(11)
C45 0.0079(13) 0.0203(15) 0.0177(13) 0.0014(11) -0.0003(10) 0.0007(11)
C46 0.0131(13) 0.0236(16) 0.0165(13) 0.0039(12) 0.0015(10) -0.0009(11)
C47 0.0156(14) 0.0315(18) 0.0144(13) -0.0025(12) 0.0007(10) 0.0013(12)
C48 0.0191(15) 0.0226(16) 0.0211(14) -0.0058(12) -0.0015(11) 0.0025(12)
C49 0.0122(13) 0.0209(16) 0.0195(13) -0.0014(12) -0.0024(10) 0.0008(11)
C50 0.0205(15) 0.0170(15) 0.0163(13) 0.0024(11) 0.0034(11) 0.0003(12)
C51 0.0236(15) 0.0218(16) 0.0297(15) 0.0024(13) 0.0081(12) 0.0050(13)
C52 0.0246(16) 0.0203(16) 0.0292(15) 0.0010(13) 0.0012(12) -0.0041(13)
C53 0.0224(15) 0.0170(15) 0.0212(14) 0.0004(12) -0.0033(11) 0.0011(12)
C54 0.0337(18) 0.0199(17) 0.0289(15) 0.0000(13) -0.0029(13) -0.0035(13)
C55 0.0381(19) 0.0270(18) 0.0377(18) 0.0020(15) -0.0043(14) 0.0072(15)
C56 0.0118(13) 0.0165(14) 0.0139(12) -0.0035(11) -0.0007(10) -0.0043(11)
C57 0.0165(14) 0.0212(15) 0.0156(13) -0.0011(11) -0.0012(10) -0.0073(12)
C58 0.0213(15) 0.0264(17) 0.0143(13) -0.0015(12) 0.0004(11) -0.0099(13)
C59 0.0165(14) 0.0265(17) 0.0218(14) -0.0083(12) 0.0069(11) -0.0033(12)
C60 0.0135(14) 0.0203(15) 0.0231(14) -0.0045(12) 0.0000(11) -0.0017(11)
C61 0.0126(13) 0.0205(15) 0.0165(13) -0.0029(11) -0.0009(10) -0.0018(11)
C62 0.0193(14) 0.0237(16) 0.0160(13) 0.0047(12) -0.0003(11) -0.0028(12)
C63 0.0305(18) 0.0333(19) 0.0483(19) 0.0163(16) -0.0017(14) -0.0027(15)
C64 0.0285(17) 0.038(2) 0.0343(17) 0.0056(15) -0.0088(13) 0.0004(15)
C65 0.0206(15) 0.0203(16) 0.0213(14) 0.0045(12) 0.0040(11) 0.0063(12)
C66 0.0287(17) 0.048(2) 0.0264(16) 0.0064(15) 0.0024(13) 0.0174(15)
C67 0.044(2) 0.0206(17) 0.0370(17) 0.0030(14) 0.0139(14) 0.0004(15)
C68 0.0282(16) 0.0225(16) 0.0252(14) 0.0028(13) -0.0046(12) 0.0063(13)
C69 0.0178(15) 0.0346(18) 0.0341(16) 0.0062(14) -0.0088(12) 0.0046(13)
C70 0.0312(18) 0.0235(18) 0.061(2) -0.0055(16) 0.0027(16) -0.0074(14)
C71 0.037(2) 0.064(3) 0.0353(18) -0.0146(18) -0.0053(15) 0.0017(18)
C72 0.0271(17) 0.0303(19) 0.051(2) -0.0050(16) 0.0089(14) -0.0076(14)

loop_
_atom_type_symbol
_atom_type_description
_atom_type_scat_dispersion_real
_atom_type_scat_dispersion_imag
_atom_type_scat_source
C C 0.0033 0.0016 'International Tables Vol C Tables 4.2.6.8 and 6.1.1.4'
H H 0.0000 0.0000 'International Tables Vol C Tables 4.2.6.8 and 6.1.1.4'
N N 0.0061 0.0033 'International Tables Vol C Tables 4.2.6.8 and 6.1.1.4'
Si Si 0.0817 0.0704 'International Tables Vol C Tables 4.2.6.8 and 6.1.1.4'

loop_
_geom_angle_atom_site_label_1
_geom_angle_atom_site_label_2
_geom_angle_atom_site_label_3
_geom_angle
N4 Si1 N3 120.35(12)
N4 Si1 N1 116.56(10)
N3 Si1 N1 109.39(11)
N4 Si1 N2 120.56(11)
N3 Si1 N2 109.04(11)
N1 Si1 N2 70.47(9)
N4 Si1 C1 125.13(10)
N3 Si1 C1 114.42(11)
N1 Si1 C1 35.18(8)
N2 Si1 C1 35.30(8)
N4 Si2 C36 113.06(13)
N4 Si2 C35 111.80(14)
C36 Si2 C35 107.27(16)
N4 Si2 C34 112.05(13)
C36 Si2 C34 105.30(14)
C35 Si2 C34 106.92(16)
C1 N1 C8 127.2(2)
C1 N1 Si1 91.83(15)
C8 N1 Si1 140.35(16)
C1 N2 C20 126.1(2)
C1 N2 Si1 91.70(14)
C20 N2 Si1 136.44(16)
C32 N3 C33 111.3(2)
C32 N3 Si1 126.93(18)
C33 N3 Si1 121.53(19)
Si1 N4 Si2 147.06(14)
N1 C1 N2 106.0(2)
N1 C1 C2 127.5(2)
N2 C1 C2 126.5(2)
N1 C1 Si1 52.99(12)
N2 C1 Si1 53.00(12)
C2 C1 Si1 178.57(19)
C7 C2 C3 119.1(2)
C7 C2 C1 119.2(2)
C3 C2 C1 121.7(2)
C4 C3 C2 119.9(2)
C5 C4 C3 120.5(2)
C4 C5 C6 120.1(2)
C7 C6 C5 119.7(2)
C6 C7 C2 120.7(2)
C13 C8 C9 122.5(2)
C13 C8 N1 120.3(2)
C9 C8 N1 117.2(2)
C10 C9 C8 117.5(2)
C10 C9 C14 118.9(2)
C8 C9 C14 123.6(2)
C11 C10 C9 121.2(2)
C12 C11 C10 120.0(2)
C11 C12 C13 121.6(3)
C12 C13 C8 117.4(2)
C12 C13 C17 119.4(2)
C8 C13 C17 123.3(2)
C9 C14 C16 110.6(2)
C9 C14 C15 111.7(2)
C16 C14 C15 110.3(2)
C13 C17 C19 110.6(2)
C13 C17 C18 112.2(2)
C19 C17 C18 111.1(2)
C21 C20 C25 121.4(2)
C21 C20 N2 118.2(2)
C25 C20 N2 120.3(2)
C22 C21 C20 118.1(2)
C22 C21 C26 120.3(2)
C20 C21 C26 121.6(2)
C23 C22 C21 121.4(2)
C22 C23 C24 119.5(2)
C23 C24 C25 121.9(3)
C24 C25 C20 117.6(2)
C24 C25 C29 118.2(2)
C20 C25 C29 124.0(2)
C21 C26 C28 112.1(2)
C21 C26 C27 110.5(2)
C28 C26 C27 111.1(2)
C25 C29 C30 112.4(2)
C25 C29 C31 109.5(2)
C30 C29 C31 111.9(2)
N8 Si3 N7 121.17(12)
N8 Si3 N6 118.27(11)
N7 Si3 N6 110.11(11)
N8 Si3 N5 117.37(11)
N7 Si3 N5 108.73(11)
N6 Si3 N5 70.31(9)
N8 Si3 C37 124.17(10)
N7 Si3 C37 114.62(11)
N6 Si3 C37 35.36(8)
N5 Si3 C37 34.96(8)
N8 Si4 C70 110.95(13)
N8 Si4 C71 114.45(14)
C70 Si4 C71 106.88(16)
N8 Si4 C72 112.78(13)
C70 Si4 C72 106.68(14)
C71 Si4 C72 104.55(15)
C37 N5 C44 126.4(2)
C37 N5 Si3 91.46(15)
C44 N5 Si3 142.14(16)
C37 N6 C56 124.8(2)
C37 N6 Si3 92.14(14)
C56 N6 Si3 135.36(17)
C68 N7 C69 111.2(2)
C68 N7 Si3 127.29(18)
C69 N7 Si3 121.36(19)
Si3 N8 Si4 152.59(15)
N5 C37 N6 106.1(2)
N5 C37 C38 127.6(2)
N6 C37 C38 126.4(2)
N5 C37 Si3 53.57(12)
N6 C37 Si3 52.50(12)
C38 C37 Si3 178.80(18)
C39 C38 C43 119.1(2)
C39 C38 C37 121.7(2)
C43 C38 C37 119.2(2)
C40 C39 C38 120.2(2)
C39 C40 C41 120.4(2)
C42 C41 C40 119.7(2)
C43 C42 C41 120.4(2)
C42 C43 C38 120.3(2)
C49 C44 C45 122.5(2)
C49 C44 N5 120.5(2)
C45 C44 N5 116.9(2)
C46 C45 C44 116.9(2)
C46 C45 C50 119.5(2)
C44 C45 C50 123.6(2)
C47 C46 C45 121.7(2)
C46 C47 C48 120.1(2)
C47 C48 C49 121.2(3)
C44 C49 C48 117.6(2)
C44 C49 C53 123.7(2)
C48 C49 C53 118.7(2)
C45 C50 C51 111.4(2)
C45 C50 C52 111.5(2)
C51 C50 C52 110.0(2)
C49 C53 C55 110.6(2)
C49 C53 C54 113.0(2)
C55 C53 C54 110.7(2)
C61 C56 C57 121.9(2)
C61 C56 N6 120.3(2)
C57 C56 N6 117.7(2)
C58 C57 C56 117.9(2)
C58 C57 C62 120.6(2)
C56 C57 C62 121.4(2)
C59 C58 C57 121.0(2)
C58 C59 C60 120.4(2)
C59 C60 C61 120.9(3)
C56 C61 C60 117.8(2)
C56 C61 C65 124.2(2)
C60 C61 C65 117.9(2)
C57 C62 C63 114.9(2)
C57 C62 C64 109.5(2)
C63 C62 C64 110.1(2)
C61 C65 C67 110.3(2)
C61 C65 C66 111.9(2)
C67 C65 C66 111.7(2)

loop_
_geom_bond_atom_site_label_1
_geom_bond_atom_site_label_2
_geom_bond_distance
Si1 N4 1.590(2)
Si1 N3 1.688(2)
Si1 N1 1.856(2)
Si1 N2 1.856(2)
Si1 C1 2.323(3)
Si2 N4 1.667(2)
Si2 C36 1.865(3)
Si2 C35 1.869(3)
Si2 C34 1.874(3)
N1 C1 1.339(3)
N1 C8 1.445(3)
N2 C1 1.343(3)
N2 C20 1.442(3)
N3 C32 1.457(4)
N3 C33 1.462(3)
C1 C2 1.473(3)
C2 C7 1.393(3)
C2 C3 1.398(3)
C3 C4 1.385(3)
C4 C5 1.381(4)
C5 C6 1.389(4)
C6 C7 1.382(4)
C8 C13 1.402(4)
C8 C9 1.403(4)
C9 C10 1.395(3)
C9 C14 1.521(4)
C10 C11 1.387(4)
C11 C12 1.376(4)
C12 C13 1.396(4)
C13 C17 1.517(4)
C14 C16 1.530(3)
C14 C15 1.532(3)
C17 C19 1.530(4)
C17 C18 1.531(4)
C20 C21 1.406(3)
C20 C25 1.407(4)
C21 C22 1.393(4)
C21 C26 1.519(4)
C22 C23 1.378(4)
C23 C24 1.383(4)
C24 C25 1.390(3)
C25 C29 1.519(4)
C26 C28 1.524(4)
C26 C27 1.535(4)
C29 C30 1.530(4)
C29 C31 1.533(4)
Si3 N8 1.590(2)
Si3 N7 1.695(2)
Si3 N6 1.848(2)
Si3 N5 1.874(2)
Si3 C37 2.328(3)
Si4 N8 1.664(2)
Si4 C70 1.872(3)
Si4 C71 1.873(3)
Si4 C72 1.879(3)
N5 C37 1.335(3)
N5 C44 1.446(3)
N6 C37 1.348(3)
N6 C56 1.447(3)
N7 C68 1.448(4)
N7 C69 1.463(3)
C37 C38 1.466(3)
C38 C39 1.395(3)
C38 C43 1.398(3)
C39 C40 1.382(4)
C40 C41 1.389(4)
C41 C42 1.382(4)
C42 C43 1.382(4)
C44 C49 1.399(4)
C44 C45 1.409(4)
C45 C46 1.405(3)
C45 C50 1.510(4)
C46 C47 1.377(4)
C47 C48 1.380(4)
C48 C49 1.405(4)
C49 C53 1.516(4)
C50 C51 1.529(4)
C50 C52 1.532(4)
C53 C55 1.524(4)
C53 C54 1.527(4)
C56 C61 1.398(4)
C56 C57 1.406(3)
C57 C58 1.397(3)
C57 C62 1.511(4)
C58 C59 1.378(4)
C59 C60 1.383(4)
C60 C61 1.404(3)
C61 C65 1.518(4)
C62 C63 1.526(4)
C62 C64 1.540(4)
C65 C67 1.524(4)
C65 C66 1.529(4)

loop_
_geom_torsion_atom_site_label_1
_geom_torsion_atom_site_label_2
_geom_torsion_atom_site_label_3
_geom_torsion_atom_site_label_4
_geom_torsion
N4 Si1 N1 C1 114.05(16)
N3 Si1 N1 C1 -105.16(16)
N2 Si1 N1 C1 -1.15(14)
N4 Si1 N1 C8 -56.7(3)
N3 Si1 N1 C8 84.1(3)
N2 Si1 N1 C8 -171.9(3)
C1 Si1 N1 C8 -170.7(3)
N4 Si1 N2 C1 -108.83(16)
N3 Si1 N2 C1 105.64(16)
N1 Si1 N2 C1 1.14(14)
N4 Si1 N2 C20 43.6(3)
N3 Si1 N2 C20 -102.0(3)
N1 Si1 N2 C20 153.5(3)
C1 Si1 N2 C20 152.4(3)
N4 Si1 N3 C32 179.0(2)
N1 Si1 N3 C32 40.0(2)
N2 Si1 N3 C32 -35.4(2)
C1 Si1 N3 C32 2.3(2)
N4 Si1 N3 C33 -6.5(2)
N1 Si1 N3 C33 -145.53(19)
N2 Si1 N3 C33 139.15(19)
C1 Si1 N3 C33 176.82(18)
N3 Si1 N4 Si2 61.1(3)
N1 Si1 N4 Si2 -162.6(2)
N2 Si1 N4 Si2 -80.6(3)
C1 Si1 N4 Si2 -122.6(2)
C36 Si2 N4 Si1 -93.2(3)
C35 Si2 N4 Si1 28.0(3)
C34 Si2 N4 Si1 148.0(3)
C8 N1 C1 N2 174.1(2)
Si1 N1 C1 N2 1.55(19)
C8 N1 C1 C2 -9.1(4)
Si1 N1 C1 C2 178.3(2)
C8 N1 C1 Si1 172.6(3)
C20 N2 C1 N1 -158.3(2)
Si1 N2 C1 N1 -1.55(19)
C20 N2 C1 C2 24.9(4)
Si1 N2 C1 C2 -178.3(2)
C20 N2 C1 Si1 -156.7(3)
N1 C1 C2 C7 -143.4(3)
N2 C1 C2 C7 32.7(4)
N1 C1 C2 C3 37.2(4)
N2 C1 C2 C3 -146.7(3)
C7 C2 C3 C4 -0.3(4)
C1 C2 C3 C4 179.1(2)
C2 C3 C4 C5 0.9(4)
C3 C4 C5 C6 -0.4(4)
C4 C5 C6 C7 -0.7(4)
C5 C6 C7 C2 1.3(4)
C3 C2 C7 C6 -0.8(4)
C1 C2 C7 C6 179.8(2)
C1 N1 C8 C13 81.3(3)
Si1 N1 C8 C13 -110.4(3)
C1 N1 C8 C9 -98.5(3)
Si1 N1 C8 C9 69.8(3)
C13 C8 C9 C10 -1.3(4)
N1 C8 C9 C10 178.5(2)
C13 C8 C9 C14 179.4(2)
N1 C8 C9 C14 -0.7(3)
C8 C9 C10 C11 0.6(4)
C14 C9 C10 C11 179.9(2)
C9 C10 C11 C12 0.4(4)
C10 C11 C12 C13 -0.7(4)
C11 C12 C13 C8 0.0(4)
C11 C12 C13 C17 179.3(2)
C9 C8 C13 C12 1.1(4)
N1 C8 C13 C12 -178.8(2)
C9 C8 C13 C17 -178.2(2)
N1 C8 C13 C17 1.9(4)
C10 C9 C14 C16 59.2(3)
C8 C9 C14 C16 -121.5(3)
C10 C9 C14 C15 -64.0(3)
C8 C9 C14 C15 115.2(3)
C12 C13 C17 C19 -62.8(3)
C8 C13 C17 C19 116.5(3)
C12 C13 C17 C18 61.9(3)
C8 C13 C17 C18 -118.8(3)
C1 N2 C20 C21 -135.9(3)
Si1 N2 C20 C21 79.1(3)
C1 N2 C20 C25 47.4(4)
Si1 N2 C20 C25 -97.6(3)
C25 C20 C21 C22 -5.0(4)
N2 C20 C21 C22 178.3(2)
C25 C20 C21 C26 175.2(2)
N2 C20 C21 C26 -1.5(4)
C20 C21 C22 C23 1.6(4)
C26 C21 C22 C23 -178.6(2)
C21 C22 C23 C24 1.9(4)
C22 C23 C24 C25 -2.1(4)
C23 C24 C25 C20 -1.1(4)
C23 C24 C25 C29 173.8(2)
C21 C20 C25 C24 4.7(4)
N2 C20 C25 C24 -178.7(2)
C21 C20 C25 C29 -169.9(2)
N2 C20 C25 C29 6.7(4)
C22 C21 C26 C28 44.3(3)
C20 C21 C26 C28 -135.9(3)
C22 C21 C26 C27 -80.3(3)
C20 C21 C26 C27 99.5(3)
C24 C25 C29 C30 54.1(3)
C20 C25 C29 C30 -131.3(3)
C24 C25 C29 C31 -71.0(3)
C20 C25 C29 C31 103.6(3)
N8 Si3 N5 C37 111.31(16)
N7 Si3 N5 C37 -106.43(16)
N6 Si3 N5 C37 -1.10(14)
N8 Si3 N5 C44 -66.5(3)
N7 Si3 N5 C44 75.8(3)
N6 Si3 N5 C44 -178.9(3)
C37 Si3 N5 C44 -177.8(4)
N8 Si3 N6 C37 -110.14(16)
N7 Si3 N6 C37 104.51(16)
N5 Si3 N6 C37 1.09(14)
N8 Si3 N6 C56 38.2(3)
N7 Si3 N6 C56 -107.1(2)
N5 Si3 N6 C56 149.5(3)
C37 Si3 N6 C56 148.4(3)
N8 Si3 N7 C68 -175.0(2)
N6 Si3 N7 C68 -30.8(2)
N5 Si3 N7 C68 44.5(2)
C37 Si3 N7 C68 7.3(2)
N8 Si3 N7 C69 0.6(2)
N6 Si3 N7 C69 144.75(19)
N5 Si3 N7 C69 -140.01(19)
C37 Si3 N7 C69 -177.21(18)
N7 Si3 N8 Si4 8.1(4)
N6 Si3 N8 Si4 -133.3(3)
N5 Si3 N8 Si4 145.5(3)
C37 Si3 N8 Si4 -174.4(3)
C70 Si4 N8 Si3 170.5(3)
C71 Si4 N8 Si3 49.5(4)
C72 Si4 N8 Si3 -69.9(4)
C44 N5 C37 N6 179.8(2)
Si3 N5 C37 N6 1.48(19)
C44 N5 C37 C38 -2.2(4)
Si3 N5 C37 C38 179.5(2)
C44 N5 C37 Si3 178.3(3)
C56 N6 C37 N5 -154.8(2)
Si3 N6 C37 N5 -1.50(19)
C56 N6 C37 C38 27.1(4)
Si3 N6 C37 C38 -179.5(2)
C56 N6 C37 Si3 -153.3(3)
N5 C37 C38 C39 37.5(4)
N6 C37 C38 C39 -144.9(3)
N5 C37 C38 C43 -141.5(3)
N6 C37 C38 C43 36.2(4)
C43 C38 C39 C40 -0.8(4)
C37 C38 C39 C40 -179.8(2)
C38 C39 C40 C41 1.1(4)
C39 C40 C41 C42 -0.3(4)
C40 C41 C42 C43 -0.9(4)
C41 C42 C43 C38 1.1(4)
C39 C38 C43 C42 -0.3(4)
C37 C38 C43 C42 178.8(2)
C37 N5 C44 C49 71.7(3)
Si3 N5 C44 C49 -111.1(3)
C37 N5 C44 C45 -107.1(3)
Si3 N5 C44 C45 70.1(3)
C49 C44 C45 C46 -1.7(4)
N5 C44 C45 C46 177.1(2)
C49 C44 C45 C50 179.0(2)
N5 C44 C45 C50 -2.2(3)
C44 C45 C46 C47 0.1(4)
C50 C45 C46 C47 179.5(2)
C45 C46 C47 C48 1.5(4)
C46 C47 C48 C49 -1.5(4)
C45 C44 C49 C48 1.6(4)
N5 C44 C49 C48 -177.1(2)
C45 C44 C49 C53 -176.2(2)
N5 C44 C49 C53 5.1(4)
C47 C48 C49 C44 0.0(4)
C47 C48 C49 C53 178.0(2)
C46 C45 C50 C51 -68.0(3)
C44 C45 C50 C51 111.3(3)
C46 C45 C50 C52 55.3(3)
C44 C45 C50 C52 -125.4(2)
C44 C49 C53 C55 113.2(3)
C48 C49 C53 C55 -64.6(3)
C44 C49 C53 C54 -122.0(3)
C48 C49 C53 C54 60.2(3)
C37 N6 C56 C61 51.2(3)
Si3 N6 C56 C61 -89.2(3)
C37 N6 C56 C57 -132.5(3)
Si3 N6 C56 C57 87.1(3)
C61 C56 C57 C58 -3.7(4)
N6 C56 C57 C58 -179.9(2)
C61 C56 C57 C62 172.7(2)
N6 C56 C57 C62 -3.5(4)
C56 C57 C58 C59 0.9(4)
C62 C57 C58 C59 -175.5(2)
C57 C58 C59 C60 1.5(4)
C58 C59 C60 C61 -1.3(4)
C57 C56 C61 C60 3.8(4)
N6 C56 C61 C60 179.9(2)
C57 C56 C61 C65 -173.6(2)
N6 C56 C61 C65 2.6(4)
C59 C60 C61 C56 -1.3(4)
C59 C60 C61 C65 176.3(2)
C58 C57 C62 C63 -40.1(3)
C56 C57 C62 C63 143.6(3)
C58 C57 C62 C64 84.4(3)
C56 C57 C62 C64 -91.9(3)
C56 C61 C65 C67 109.0(3)
C60 C61 C65 C67 -68.4(3)
C56 C61 C65 C66 -126.0(3)
C60 C61 C65 C66 56.6(3)
